data_1542011
loop_
_publ_author_name
'Mentzen, B.F.'
'Latrach, A.'
'Garnier, P.'
'Boher, P.'
'Bouix, J.'

_publ_section_title
;
 Structure cristalline de la phase haute temperature de Pb S O4 * 2 Pb O a
 973K
;
_journal_name_full 'Materials Research Bulletin'
_journal_page_first 925
_journal_page_last 934
_journal_volume 19
_journal_year 1984
_chemical_formula_sum 'O6 Pb3 S'
_chemical_name_systematic 'Pb (S O4) (Pb O)2'
_space_group_IT_number 63
_symmetry_space_group_name_Hall '-C 2c 2'
_symmetry_space_group_name_H-M 'C m c m'
_cell_angle_alpha 90
_cell_angle_beta 90
_cell_angle_gamma 90
_cell_formula_units_Z 4
_cell_length_a 9.6782
_cell_length_b 11.9565
_cell_length_c 6.094
_cell_volume 705.182
_citation_journal_id_ASTM MRBUAC
_cod_data_source_file Mentzen_MRBUAC_1984_1840.cif
_cod_data_source_block O6Pb3S1
_cod_original_cell_volume 705.1818
_cod_original_formula_sum 'O6 Pb3 S1'
_cod_database_code 1542011

loop_
_symmetry_equiv_pos_as_xyz
x,y,z
-x,-y,z+1/2
x,-y,-z
-x,y,-z+1/2
-x,-y,-z
x,y,-z-1/2
-x,y,z
x,-y,z-1/2
x+1/2,y+1/2,z
-x+1/2,-y+1/2,z+1/2
x+1/2,-y+1/2,-z
-x+1/2,y+1/2,-z+1/2
-x+1/2,-y+1/2,-z
x+1/2,y+1/2,-z-1/2
-x+1/2,y+1/2,z
x+1/2,-y+1/2,z-1/2

loop_
_atom_site_label
_atom_site_type_symbol
_atom_site_fract_x
_atom_site_fract_y
_atom_site_fract_z
_atom_site_occupancy
_atom_site_U_iso_or_equiv
O1 O-2 0.145 0 0 1 0.0
O2 O-2 0.5 0.2525 0.447 1 0.0
O3 O-2 0.377 0.1115 0.25 1 0.0
Pb2 Pb+2 0.2782 0.0992 0.75 1 0.0
Pb1 Pb+2 0 0.1003 0.25 1 0.0
S1 S+6 0.5 0.1819 0.25 1 0.0
